data_2224266
loop_
_publ_author_name
'Song, Juyoung C.'
'Tiekink, Edward R. T.'

_publ_section_title
;(2,2'-Bipyridyl)bis[<i>N</i>-(2-hydroxyethyl)-<i>N</i>-<i>n</i>-propyldithiocarbamato-\k^2^<i>S</i>,<i>S</i>']cadmium(II)
 acetonitrile solvate
;
_journal_coeditor_code HB5240
_journal_issue 12
_journal_name_full 'Acta Crystallographica Section E'
_journal_page_first m1669
_journal_page_last m1670
_journal_paper_doi 10.1107/S1600536809049666
_journal_volume 65
_journal_year 2009
_chemical_formula_iupac '[Cd (C6 H12 N O S2)2 (C10 H8 N2)], C2 H3 N'
_chemical_formula_moiety 'C22 H32 Cd N4 O2 S4, C2 H3 N'
_chemical_formula_sum 'C24 H35 Cd N5 O2 S4'
_chemical_formula_weight 666.21
_chemical_name_systematic
;(2,2'-Bipyridyl)bis[<i>N</i>-(2-hydroxyethyl)-<i>N</i>-<i>n</i>-
propyldithiocarbamato-\k^2^<i>S</i>,<i>S</i>']cadmium(II)
 acetonitrile solvate
;
_space_group_IT_number 14
_symmetry_cell_setting monoclinic
_symmetry_space_group_name_Hall '-P 2ybc'
_symmetry_space_group_name_H-M 'P 1 21/c 1'
_atom_sites_solution_hydrogens geom
_atom_sites_solution_primary direct
_atom_sites_solution_secondary difmap
_audit_creation_method SHELXL-97
_cell_angle_alpha 90
_cell_angle_beta 99.7860(10)
_cell_angle_gamma 90
_cell_formula_units_Z 4
_cell_length_a 7.3277(7)
_cell_length_b 23.822(2)
_cell_length_c 17.1159(18)
_cell_measurement_reflns_used 18141
_cell_measurement_temperature 98(2)
_cell_measurement_theta_max 40.6
_cell_measurement_theta_min 2.1
_cell_volume 2944.3(5)
_computing_cell_refinement 'CrystalClear (Rigaku/MSC, 2005)'
_computing_data_collection 'CrystalClear (Rigaku/MSC, 2005)'
_computing_data_reduction 'CrystalClear (Rigaku/MSC, 2005)'
_computing_molecular_graphics 'ORTEPII (Johnson, 1976) and DIAMOND (Brandenburg, 2006)'
_computing_publication_material 'publCIF (Westrip, 2009)'
_computing_structure_refinement 'SHELXL97 (Sheldrick, 2008)'
_computing_structure_solution 'PATTY in DIRDIF92 (Beurskens <i>et al.</i>,  1992)'
_diffrn_ambient_temperature 98(2)
_diffrn_measured_fraction_theta_full 0.990
_diffrn_measured_fraction_theta_max 0.990
_diffrn_measurement_device_type 'Rigaku AFC12\K/SATURN724'
_diffrn_measurement_method \w
_diffrn_radiation_monochromator graphite
_diffrn_radiation_source 'fine-focus sealed tube'
_diffrn_radiation_type MoK\a
_diffrn_radiation_wavelength 0.71069
_diffrn_reflns_av_R_equivalents 0.027
_diffrn_reflns_av_sigmaI/netI 0.026
_diffrn_reflns_limit_h_max 9
_diffrn_reflns_limit_h_min -9
_diffrn_reflns_limit_k_max 29
_diffrn_reflns_limit_k_min -25
_diffrn_reflns_limit_l_max 21
_diffrn_reflns_limit_l_min -21
_diffrn_reflns_number 18201
_diffrn_reflns_theta_full 26.5
_diffrn_reflns_theta_max 26.5
_diffrn_reflns_theta_min 2.1
_diffrn_standards_decay_% '< 1'
_diffrn_standards_interval_count 0
_diffrn_standards_number 0
_exptl_absorpt_coefficient_mu 1.055
_exptl_absorpt_correction_T_max 1
_exptl_absorpt_correction_T_min 0.828
_exptl_absorpt_correction_type multi-scan
_exptl_absorpt_process_details '(ABSCOR; Higashi, 1995)'
_exptl_crystal_colour colourless
_exptl_crystal_density_diffrn 1.503
_exptl_crystal_density_method 'not measured'
_exptl_crystal_description block
_exptl_crystal_F_000 1368
_exptl_crystal_size_max 0.36
_exptl_crystal_size_mid 0.22
_exptl_crystal_size_min 0.11
_refine_diff_density_max 0.70
_refine_diff_density_min -0.69
_refine_ls_extinction_method none
_refine_ls_goodness_of_fit_ref 1.09
_refine_ls_hydrogen_treatment constr
_refine_ls_matrix_type full
_refine_ls_number_parameters 331
_refine_ls_number_reflns 6043
_refine_ls_number_restraints 2
_refine_ls_restrained_S_all 1.09
_refine_ls_R_factor_all 0.033
_refine_ls_R_factor_gt 0.030
_refine_ls_shift/su_max 0.004
_refine_ls_shift/su_mean 0.000
_refine_ls_structure_factor_coef Fsqd
_refine_ls_weighting_details 'calc w=1/[\s^2^(Fo^2^)+(0.0396P)^2^+3.165P] where P=(Fo^2^+2Fc^2^)/3'
_refine_ls_weighting_scheme calc
_refine_ls_wR_factor_gt 0.077
_refine_ls_wR_factor_ref 0.080
_reflns_number_gt 5711
_reflns_number_total 6043
_reflns_threshold_expression I>2\s(I)
_cod_data_source_file hb5240.cif
_cod_data_source_block I
_cod_original_cell_volume 2944.2(5)
_cod_original_sg_symbol_H-M 'P 21/c'
_cod_database_code 2224266
_cod_database_fobs_code 2224266

loop_
_symmetry_equiv_pos_as_xyz
'x, y, z'
'-x, y+1/2, -z+1/2'
'-x, -y, -z'
'x, -y-1/2, z-1/2'

loop_
_atom_site_type_symbol
_atom_site_label
_atom_site_fract_x
_atom_site_fract_y
_atom_site_fract_z
_atom_site_U_iso_or_equiv
_atom_site_adp_type
_atom_site_calc_flag
_atom_site_refinement_flags
_atom_site_occupancy
_atom_site_disorder_assembly
_atom_site_disorder_group
Cd Cd 0.22264(2) 0.757722(7) 0.046853(9) 0.01758(7) Uani d . 1 . .
S S1 0.17585(8) 0.85953(3) 0.09227(3) 0.01984(13) Uani d . 1 . .
S S2 0.54757(9) 0.82033(3) 0.06550(4) 0.02253(13) Uani d . 1 . .
S S3 0.35255(9) 0.69177(3) 0.16861(4) 0.02338(14) Uani d . 1 . .
S S4 -0.04308(9) 0.69484(3) 0.09167(3) 0.02234(13) Uani d . 1 . .
O O1 0.7384(3) 0.95516(8) 0.26074(11) 0.0274(4) Uani d D 1 . .
H H1O 0.8084 0.9465 0.3031 0.041 Uiso d D 1 . .
O O2 0.4126(3) 0.60342(9) 0.39861(11) 0.0356(5) Uani d D 1 . .
H H2O 0.4471 0.6205 0.4415 0.053 Uiso d D 1 . .
N N1 0.4822(3) 0.92222(9) 0.11936(11) 0.0184(4) Uani d . 1 . .
N N2 0.0887(3) 0.62810(9) 0.21271(12) 0.0215(4) Uani d . 1 . .
N N3 0.3447(3) 0.70592(9) -0.04998(12) 0.0205(4) Uani d . 1 . .
N N4 0.0208(3) 0.76057(8) -0.07961(12) 0.0177(4) Uani d . 1 . .
N N5 0.9711(4) 0.93255(13) 0.41198(16) 0.0471(8) Uani d . 1 . .
C C1 0.4102(3) 0.87219(10) 0.09512(13) 0.0183(5) Uani d . 1 . .
C C2 0.6792(3) 0.93562(11) 0.12198(14) 0.0212(5) Uani d . 1 . .
H H2A 0.6918 0.9762 0.1116 0.025 Uiso calc R 1 . .
H H2B 0.7258 0.9146 0.0795 0.025 Uiso calc R 1 . .
C C3 0.7967(4) 0.92111(12) 0.20105(15) 0.0250(5) Uani d . 1 . .
H H3A 0.7818 0.8809 0.2132 0.030 Uiso calc R 1 . .
H H3B 0.9290 0.9282 0.1991 0.030 Uiso calc R 1 . .
C C4 0.3645(3) 0.96886(10) 0.13808(13) 0.0195(5) Uani d . 1 . .
H H4A 0.4397 0.9948 0.1758 0.023 Uiso calc R 1 . .
H H4B 0.2640 0.9538 0.1640 0.023 Uiso calc R 1 . .
C C5 0.2802(4) 1.00116(11) 0.06364(14) 0.0218(5) Uani d . 1 . .
H H5A 0.3806 1.0175 0.0388 0.026 Uiso calc R 1 . .
H H5B 0.2086 0.9750 0.0251 0.026 Uiso calc R 1 . .
C C6 0.1535(4) 1.04789(12) 0.08326(16) 0.0263(5) Uani d . 1 . .
H H6A 0.1014 1.0680 0.0346 0.039 Uiso calc R 1 . .
H H6B 0.2248 1.0741 0.1207 0.039 Uiso calc R 1 . .
H H6C 0.0530 1.0317 0.1071 0.039 Uiso calc R 1 . .
C C7 0.1289(3) 0.66779(11) 0.16308(14) 0.0198(5) Uani d . 1 . .
C C8 0.2339(4) 0.60092(11) 0.27098(14) 0.0227(5) Uani d . 1 . .
H H8A 0.3515 0.6003 0.2498 0.027 Uiso calc R 1 . .
H H8B 0.1977 0.5616 0.2792 0.027 Uiso calc R 1 . .
C C9 0.2634(4) 0.63157(12) 0.34969(14) 0.0241(5) Uani d . 1 . .
H H9A 0.2952 0.6714 0.3424 0.029 Uiso calc R 1 . .
H H9B 0.1500 0.6300 0.3739 0.029 Uiso calc R 1 . .
C C10 -0.1000(4) 0.60685(11) 0.21058(15) 0.0232(5) Uani d . 1 . .
H H10A -0.1895 0.6373 0.1930 0.028 Uiso calc R 1 . .
H H10B -0.1155 0.5956 0.2648 0.028 Uiso calc R 1 . .
C C11 -0.1435(4) 0.55671(12) 0.15499(17) 0.0293(6) Uani d . 1 . .
H H11A -0.1319 0.5680 0.1004 0.035 Uiso calc R 1 . .
H H11B -0.0530 0.5264 0.1717 0.035 Uiso calc R 1 . .
C C12 -0.3363(4) 0.53524(15) 0.15584(18) 0.0370(7) Uani d . 1 . .
H H12A -0.3612 0.5032 0.1198 0.056 Uiso calc R 1 . .
H H12B -0.4261 0.5651 0.1386 0.056 Uiso calc R 1 . .
H H12C -0.3472 0.5235 0.2097 0.056 Uiso calc R 1 . .
C C13 -0.1430(3) 0.78695(11) -0.09045(15) 0.0223(5) Uani d . 1 . .
H H13 -0.1766 0.8074 -0.0474 0.027 Uiso calc R 1 . .
C C14 -0.2656(4) 0.78577(12) -0.16151(16) 0.0267(6) Uani d . 1 . .
H H14 -0.3805 0.8051 -0.1672 0.032 Uiso calc R 1 . .
C C15 -0.2165(4) 0.75569(11) -0.22421(16) 0.0267(6) Uani d . 1 . .
H H15 -0.2978 0.7540 -0.2737 0.032 Uiso calc R 1 . .
C C16 -0.0475(4) 0.72821(11) -0.21382(14) 0.0230(5) Uani d . 1 . .
H H16 -0.0107 0.7078 -0.2562 0.028 Uiso calc R 1 . .
C C17 0.0676(3) 0.73098(10) -0.14026(14) 0.0179(5) Uani d . 1 . .
C C18 0.2499(3) 0.70174(10) -0.12429(14) 0.0193(5) Uani d . 1 . .
C C19 0.5105(4) 0.68052(12) -0.03162(16) 0.0274(6) Uani d . 1 . .
H H19 0.5775 0.6842 0.0207 0.033 Uiso calc R 1 . .
C C20 0.5869(4) 0.64932(13) -0.08592(18) 0.0342(6) Uani d . 1 . .
H H20 0.7039 0.6316 -0.0714 0.041 Uiso calc R 1 . .
C C21 0.4884(4) 0.64455(14) -0.16209(18) 0.0370(7) Uani d . 1 . .
H H21 0.5371 0.6231 -0.2006 0.044 Uiso calc R 1 . .
C C22 0.3192(4) 0.67099(12) -0.18219(16) 0.0286(6) Uani d . 1 . .
H H22 0.2511 0.6683 -0.2345 0.034 Uiso calc R 1 . .
C C23 1.0929(4) 0.93296(12) 0.46333(17) 0.0319(6) Uani d . 1 . .
C C24 1.2471(4) 0.93447(15) 0.52810(18) 0.0371(7) Uani d . 1 . .
H H24A 1.2018 0.9298 0.5784 0.056 Uiso calc R 1 . .
H H24B 1.3111 0.9706 0.5280 0.056 Uiso calc R 1 . .
H H24C 1.3333 0.9040 0.5219 0.056 Uiso calc R 1 . .

loop_
_atom_site_aniso_label
_atom_site_aniso_U_11
_atom_site_aniso_U_22
_atom_site_aniso_U_33
_atom_site_aniso_U_12
_atom_site_aniso_U_13
_atom_site_aniso_U_23
Cd 0.01970(10) 0.01859(11) 0.01415(10) -0.00001(6) 0.00205(7) -0.00045(6)
S1 0.0183(3) 0.0203(3) 0.0206(3) 0.0005(2) 0.0026(2) -0.0025(2)
S2 0.0221(3) 0.0212(3) 0.0254(3) 0.0018(2) 0.0072(2) -0.0035(2)
S3 0.0212(3) 0.0273(3) 0.0199(3) -0.0013(2) -0.0016(2) 0.0036(2)
S4 0.0203(3) 0.0270(3) 0.0190(3) -0.0008(2) 0.0012(2) 0.0055(2)
O1 0.0331(11) 0.0274(10) 0.0200(9) -0.0029(8) -0.0002(7) -0.0002(7)
O2 0.0453(12) 0.0394(12) 0.0185(9) 0.0197(10) -0.0048(8) -0.0023(8)
N1 0.0191(10) 0.0201(11) 0.0160(9) 0.0003(8) 0.0036(7) -0.0002(7)
N2 0.0249(11) 0.0221(11) 0.0173(10) 0.0020(8) 0.0032(8) 0.0022(8)
N3 0.0193(10) 0.0221(11) 0.0201(10) -0.0003(8) 0.0033(8) -0.0016(8)
N4 0.0209(10) 0.0146(10) 0.0177(10) 0.0002(8) 0.0035(8) 0.0016(7)
N5 0.0482(17) 0.0513(18) 0.0362(14) -0.0215(14) -0.0089(12) 0.0155(12)
C1 0.0203(12) 0.0222(13) 0.0122(10) 0.0008(9) 0.0025(8) 0.0015(8)
C2 0.0206(12) 0.0237(13) 0.0200(11) -0.0041(10) 0.0058(9) 0.0008(9)
C3 0.0217(13) 0.0285(14) 0.0244(13) -0.0020(10) 0.0030(10) 0.0030(10)
C4 0.0222(12) 0.0192(12) 0.0174(11) -0.0006(9) 0.0042(9) -0.0033(9)
C5 0.0239(12) 0.0223(13) 0.0190(11) 0.0004(10) 0.0034(9) -0.0016(9)
C6 0.0260(13) 0.0255(14) 0.0287(13) 0.0059(10) 0.0082(10) 0.0010(10)
C7 0.0228(12) 0.0204(13) 0.0161(11) 0.0012(9) 0.0036(9) -0.0015(9)
C8 0.0297(13) 0.0191(13) 0.0191(11) 0.0073(10) 0.0041(10) 0.0011(9)
C9 0.0288(13) 0.0252(14) 0.0184(11) 0.0071(10) 0.0042(10) 0.0003(9)
C10 0.0273(13) 0.0235(13) 0.0202(11) -0.0002(10) 0.0077(9) 0.0021(9)
C11 0.0292(14) 0.0274(15) 0.0317(14) -0.0008(11) 0.0064(11) -0.0028(11)
C12 0.0318(16) 0.0453(19) 0.0338(15) -0.0093(13) 0.0051(12) -0.0038(13)
C13 0.0211(12) 0.0233(14) 0.0234(12) 0.0031(10) 0.0064(9) 0.0023(9)
C14 0.0233(13) 0.0287(15) 0.0273(13) 0.0044(10) 0.0013(10) 0.0061(10)
C15 0.0285(14) 0.0263(14) 0.0227(13) -0.0028(10) -0.0032(11) 0.0037(10)
C16 0.0286(14) 0.0233(13) 0.0166(11) -0.0040(10) 0.0021(10) -0.0001(9)
C17 0.0184(12) 0.0192(12) 0.0167(11) -0.0038(9) 0.0047(9) 0.0006(9)
C18 0.0214(12) 0.0192(12) 0.0180(11) -0.0002(9) 0.0052(9) -0.0007(9)
C19 0.0198(12) 0.0322(15) 0.0293(13) 0.0055(11) 0.0017(10) 0.0006(11)
C20 0.0232(14) 0.0375(17) 0.0433(17) 0.0086(12) 0.0099(12) 0.0007(13)
C21 0.0359(16) 0.0408(18) 0.0381(16) 0.0100(13) 0.0171(13) -0.0078(13)
C22 0.0315(14) 0.0320(16) 0.0238(13) 0.0009(11) 0.0087(11) -0.0069(11)
C23 0.0374(16) 0.0254(15) 0.0330(15) -0.0055(12) 0.0062(12) 0.0069(11)
C24 0.0341(16) 0.0395(18) 0.0361(16) 0.0007(13) 0.0013(12) 0.0090(13)

loop_
_atom_type_symbol
_atom_type_description
_atom_type_scat_dispersion_real
_atom_type_scat_dispersion_imag
_atom_type_scat_source
C C 0.0033 0.0016 'International Tables Vol C Tables 4.2.6.8 and 6.1.1.4'
H H 0.0000 0.0000 'International Tables Vol C Tables 4.2.6.8 and 6.1.1.4'
Cd Cd -0.8075 1.2024 'International Tables Vol C Tables 4.2.6.8 and 6.1.1.4'
N N 0.0061 0.0033 'International Tables Vol C Tables 4.2.6.8 and 6.1.1.4'
O O 0.0106 0.0060 'International Tables Vol C Tables 4.2.6.8 and 6.1.1.4'
S S 0.1246 0.1234 'International Tables Vol C Tables 4.2.6.8 and 6.1.1.4'

loop_
_geom_angle_atom_site_label_1
_geom_angle_atom_site_label_2
_geom_angle_atom_site_label_3
_geom_angle_site_symmetry_1
_geom_angle_site_symmetry_3
_geom_angle
_geom_angle_publ_flag
N3 Cd N4 . . 68.37(7) ?
N3 Cd S1 . . 141.84(5) ?
N4 Cd S1 . . 98.70(5) ?
N3 Cd S3 . . 96.53(5) ?
N4 Cd S3 . . 143.78(5) ?
S1 Cd S3 . . 111.54(2) ?
N3 Cd S4 . . 106.87(5) ?
N4 Cd S4 . . 84.70(5) ?
S1 Cd S4 . . 107.40(2) ?
S3 Cd S4 . . 67.92(2) ?
N3 Cd S2 . . 86.66(5) ?
N4 Cd S2 . . 118.12(5) ?
S1 Cd S2 . . 67.51(2) ?
S3 Cd S2 . . 92.38(2) ?
S4 Cd S2 . . 156.855(19) ?
C1 S1 Cd . . 89.45(8) ?
C1 S2 Cd . . 83.49(9) ?
C7 S3 Cd . . 86.69(8) ?
C7 S4 Cd . . 86.13(9) ?
C3 O1 H1O . . 105.4 ?
C9 O2 H2O . . 111.9 ?
C1 N1 C2 . . 122.3(2) ?
C1 N1 C4 . . 121.6(2) ?
C2 N1 C4 . . 115.9(2) ?
C7 N2 C10 . . 122.5(2) ?
C7 N2 C8 . . 121.8(2) ?
C10 N2 C8 . . 115.6(2) ?
C19 N3 C18 . . 119.2(2) ?
C19 N3 Cd . . 120.38(17) ?
C18 N3 Cd . . 120.40(16) ?
C13 N4 C17 . . 118.6(2) ?
C13 N4 Cd . . 122.48(16) ?
C17 N4 Cd . . 118.74(16) ?
N1 C1 S2 . . 120.62(18) ?
N1 C1 S1 . . 119.92(18) ?
S2 C1 S1 . . 119.46(14) ?
N1 C2 C3 . . 112.5(2) ?
N1 C2 H2A . . 109.1 ?
C3 C2 H2A . . 109.1 ?
N1 C2 H2B . . 109.1 ?
C3 C2 H2B . . 109.1 ?
H2A C2 H2B . . 107.8 ?
O1 C3 C2 . . 108.4(2) ?
O1 C3 H3A . . 110.0 ?
C2 C3 H3A . . 110.0 ?
O1 C3 H3B . . 110.0 ?
C2 C3 H3B . . 110.0 ?
H3A C3 H3B . . 108.4 ?
N1 C4 C5 . . 111.54(19) ?
N1 C4 H4A . . 109.3 ?
C5 C4 H4A . . 109.3 ?
N1 C4 H4B . . 109.3 ?
C5 C4 H4B . . 109.3 ?
H4A C4 H4B . . 108.0 ?
C6 C5 C4 . . 111.1(2) ?
C6 C5 H5A . . 109.4 ?
C4 C5 H5A . . 109.4 ?
C6 C5 H5B . . 109.4 ?
C4 C5 H5B . . 109.4 ?
H5A C5 H5B . . 108.0 ?
C5 C6 H6A . . 109.5 ?
C5 C6 H6B . . 109.5 ?
H6A C6 H6B . . 109.5 ?
C5 C6 H6C . . 109.5 ?
H6A C6 H6C . . 109.5 ?
H6B C6 H6C . . 109.5 ?
N2 C7 S3 . . 120.65(19) ?
N2 C7 S4 . . 120.09(19) ?
S3 C7 S4 . . 119.26(14) ?
N2 C8 C9 . . 111.5(2) ?
N2 C8 H8A . . 109.3 ?
C9 C8 H8A . . 109.3 ?
N2 C8 H8B . . 109.3 ?
C9 C8 H8B . . 109.3 ?
H8A C8 H8B . . 108.0 ?
O2 C9 C8 . . 105.9(2) ?
O2 C9 H9A . . 110.5 ?
C8 C9 H9A . . 110.6 ?
O2 C9 H9B . . 110.5 ?
C8 C9 H9B . . 110.5 ?
H9A C9 H9B . . 108.7 ?
N2 C10 C11 . . 112.4(2) ?
N2 C10 H10A . . 109.1 ?
C11 C10 H10A . . 109.1 ?
N2 C10 H10B . . 109.1 ?
C11 C10 H10B . . 109.1 ?
H10A C10 H10B . . 107.9 ?
C12 C11 C10 . . 110.9(2) ?
C12 C11 H11A . . 109.5 ?
C10 C11 H11A . . 109.5 ?
C12 C11 H11B . . 109.5 ?
C10 C11 H11B . . 109.5 ?
H11A C11 H11B . . 108.0 ?
C11 C12 H12A . . 109.5 ?
C11 C12 H12B . . 109.5 ?
H12A C12 H12B . . 109.5 ?
C11 C12 H12C . . 109.5 ?
H12A C12 H12C . . 109.5 ?
H12B C12 H12C . . 109.5 ?
N4 C13 C14 . . 123.0(2) ?
N4 C13 H13 . . 118.5 ?
C14 C13 H13 . . 118.5 ?
C13 C14 C15 . . 118.4(2) ?
C13 C14 H14 . . 120.8 ?
C15 C14 H14 . . 120.8 ?
C16 C15 C14 . . 119.2(2) ?
C16 C15 H15 . . 120.4 ?
C14 C15 H15 . . 120.4 ?
C15 C16 C17 . . 119.0(2) ?
C15 C16 H16 . . 120.5 ?
C17 C16 H16 . . 120.5 ?
N4 C17 C16 . . 121.8(2) ?
N4 C17 C18 . . 116.2(2) ?
C16 C17 C18 . . 122.0(2) ?
N3 C18 C22 . . 121.2(2) ?
N3 C18 C17 . . 116.2(2) ?
C22 C18 C17 . . 122.6(2) ?
N3 C19 C20 . . 122.6(3) ?
N3 C19 H19 . . 118.7 ?
C20 C19 H19 . . 118.7 ?
C19 C20 C21 . . 118.2(3) ?
C19 C20 H20 . . 120.9 ?
C21 C20 H20 . . 120.9 ?
C22 C21 C20 . . 120.0(3) ?
C22 C21 H21 . . 120.0 ?
C20 C21 H21 . . 120.0 ?
C21 C22 C18 . . 118.8(3) ?
C21 C22 H22 . . 120.6 ?
C18 C22 H22 . . 120.6 ?
N5 C23 C24 . . 179.1(3) ?
C23 C24 H24A . . 109.5 ?
C23 C24 H24B . . 109.5 ?
H24A C24 H24B . . 109.5 ?
C23 C24 H24C . . 109.5 ?
H24A C24 H24C . . 109.5 ?
H24B C24 H24C . . 109.5 ?

loop_
_geom_bond_atom_site_label_1
_geom_bond_atom_site_label_2
_geom_bond_site_symmetry_2
_geom_bond_distance
_geom_bond_publ_flag
Cd N3 . 2.361(2) y
Cd N4 . 2.406(2) y
Cd S1 . 2.5872(7) y
Cd S3 . 2.6539(7) y
Cd S4 . 2.6704(7) y
Cd S2 . 2.7816(7) y
S1 C1 . 1.736(2) ?
S2 C1 . 1.723(2) ?
S3 C7 . 1.723(3) ?
S4 C7 . 1.724(2) ?
O1 C3 . 1.426(3) ?
O1 H1O . 0.8400 ?
O2 C9 . 1.427(3) ?
O2 H2O . 0.8400 ?
N1 C1 . 1.340(3) ?
N1 C2 . 1.472(3) ?
N1 C4 . 1.475(3) ?
N2 C7 . 1.337(3) ?
N2 C10 . 1.467(3) ?
N2 C8 . 1.478(3) ?
N3 C19 . 1.345(3) ?
N3 C18 . 1.345(3) ?
N4 C13 . 1.340(3) ?
N4 C17 . 1.346(3) ?
N5 C23 . 1.141(4) ?
C2 C3 . 1.515(3) ?
C2 H2A . 0.9900 ?
C2 H2B . 0.9900 ?
C3 H3A . 0.9900 ?
C3 H3B . 0.9900 ?
C4 C5 . 1.526(3) ?
C4 H4A . 0.9900 ?
C4 H4B . 0.9900 ?
C5 C6 . 1.523(3) ?
C5 H5A . 0.9900 ?
C5 H5B . 0.9900 ?
C6 H6A . 0.9800 ?
C6 H6B . 0.9800 ?
C6 H6C . 0.9800 ?
C8 C9 . 1.515(3) ?
C8 H8A . 0.9900 ?
C8 H8B . 0.9900 ?
C9 H9A . 0.9900 ?
C9 H9B . 0.9900 ?
C10 C11 . 1.527(4) ?
C10 H10A . 0.9900 ?
C10 H10B . 0.9900 ?
C11 C12 . 1.505(4) ?
C11 H11A . 0.9900 ?
C11 H11B . 0.9900 ?
C12 H12A . 0.9800 ?
C12 H12B . 0.9800 ?
C12 H12C . 0.9800 ?
C13 C14 . 1.384(4) ?
C13 H13 . 0.9500 ?
C14 C15 . 1.388(4) ?
C14 H14 . 0.9500 ?
C15 C16 . 1.385(4) ?
C15 H15 . 0.9500 ?
C16 C17 . 1.393(3) ?
C16 H16 . 0.9500 ?
C17 C18 . 1.490(3) ?
C18 C22 . 1.395(3) ?
C19 C20 . 1.381(4) ?
C19 H19 . 0.9500 ?
C20 C21 . 1.383(4) ?
C20 H20 . 0.9500 ?
C21 C22 . 1.381(4) ?
C21 H21 . 0.9500 ?
C22 H22 . 0.9500 ?
C23 C24 . 1.443(4) ?
C24 H24A . 0.9800 ?
C24 H24B . 0.9800 ?
C24 H24C . 0.9800 ?

loop_
_geom_hbond_atom_site_label_D
_geom_hbond_atom_site_label_H
_geom_hbond_atom_site_label_A
_geom_hbond_site_symmetry_A
_geom_hbond_distance_DH
_geom_hbond_distance_HA
_geom_hbond_distance_DA
_geom_hbond_angle_DHA
O1 H1o N5 1_555 0.84 2.06 2.898(3) 174
O2 H2o S2 4_576 0.84 2.55 3.388(2) 175

loop_
_geom_torsion_atom_site_label_1
_geom_torsion_atom_site_label_2
_geom_torsion_atom_site_label_3
_geom_torsion_atom_site_label_4
_geom_torsion_site_symmetry_1
_geom_torsion_site_symmetry_2
_geom_torsion_site_symmetry_3
_geom_torsion_site_symmetry_4
_geom_torsion
_geom_torsion_publ_flag
N3 Cd S1 C1 . . . . -52.88(11) ?
N4 Cd S1 C1 . . . . -118.76(9) ?
S3 Cd S1 C1 . . . . 81.54(8) ?
S4 Cd S1 C1 . . . . 154.10(8) ?
S2 Cd S1 C1 . . . . -1.85(7) ?
N3 Cd S2 C1 . . . . 153.10(9) ?
N4 Cd S2 C1 . . . . 89.84(9) ?
S1 Cd S2 C1 . . . . 1.87(8) ?
S3 Cd S2 C1 . . . . -110.49(8) ?
S4 Cd S2 C1 . . . . -79.80(9) ?
N3 Cd S3 C7 . . . . -105.50(10) ?
N4 Cd S3 C7 . . . . -43.64(12) ?
S1 Cd S3 C7 . . . . 100.87(8) ?
S4 Cd S3 C7 . . . . 0.09(8) ?
S2 Cd S3 C7 . . . . 167.59(8) ?
N3 Cd S4 C7 . . . . 90.20(10) ?
N4 Cd S4 C7 . . . . 155.69(10) ?
S1 Cd S4 C7 . . . . -106.83(8) ?
S3 Cd S4 C7 . . . . -0.09(8) ?
S2 Cd S4 C7 . . . . -33.49(10) ?
N4 Cd N3 C19 . . . . 178.4(2) ?
S1 Cd N3 C19 . . . . 102.4(2) ?
S3 Cd N3 C19 . . . . -35.7(2) ?
S4 Cd N3 C19 . . . . -104.5(2) ?
S2 Cd N3 C19 . . . . 56.3(2) ?
N4 Cd N3 C18 . . . . -1.17(17) ?
S1 Cd N3 C18 . . . . -77.2(2) ?
S3 Cd N3 C18 . . . . 144.74(18) ?
S4 Cd N3 C18 . . . . 75.88(18) ?
S2 Cd N3 C18 . . . . -123.25(18) ?
N3 Cd N4 C13 . . . . 177.6(2) ?
S1 Cd N4 C13 . . . . -39.79(19) ?
S3 Cd N4 C13 . . . . 107.09(19) ?
S4 Cd N4 C13 . . . . 67.05(19) ?
S2 Cd N4 C13 . . . . -108.88(19) ?
N3 Cd N4 C17 . . . . 2.78(17) ?
S1 Cd N4 C17 . . . . 145.43(16) ?
S3 Cd N4 C17 . . . . -67.7(2) ?
S4 Cd N4 C17 . . . . -107.73(17) ?
S2 Cd N4 C17 . . . . 76.34(18) ?
C2 N1 C1 S2 . . . . 0.1(3) ?
C4 N1 C1 S2 . . . . 174.40(16) ?
C2 N1 C1 S1 . . . . -179.15(17) ?
C4 N1 C1 S1 . . . . -4.8(3) ?
Cd S2 C1 N1 . . . . 177.82(19) ?
Cd S2 C1 S1 . . . . -2.96(12) ?
Cd S1 C1 N1 . . . . -177.61(18) ?
Cd S1 C1 S2 . . . . 3.16(13) ?
C1 N1 C2 C3 . . . . -90.2(3) ?
C4 N1 C2 C3 . . . . 95.2(3) ?
N1 C2 C3 O1 . . . . -63.7(3) ?
C1 N1 C4 C5 . . . . -83.9(3) ?
C2 N1 C4 C5 . . . . 90.8(2) ?
N1 C4 C5 C6 . . . . 177.9(2) ?
C10 N2 C7 S3 . . . . 179.42(18) ?
C8 N2 C7 S3 . . . . -3.5(3) ?
C10 N2 C7 S4 . . . . -1.5(3) ?
C8 N2 C7 S4 . . . . 175.58(18) ?
Cd S3 C7 N2 . . . . 178.9(2) ?
Cd S3 C7 S4 . . . . -0.15(14) ?
Cd S4 C7 N2 . . . . -178.9(2) ?
Cd S4 C7 S3 . . . . 0.15(13) ?
C7 N2 C8 C9 . . . . 91.3(3) ?
C10 N2 C8 C9 . . . . -91.5(3) ?
N2 C8 C9 O2 . . . . -176.7(2) ?
C7 N2 C10 C11 . . . . 89.8(3) ?
C8 N2 C10 C11 . . . . -87.4(3) ?
N2 C10 C11 C12 . . . . 178.6(2) ?
C17 N4 C13 C14 . . . . -0.8(4) ?
Cd N4 C13 C14 . . . . -175.62(19) ?
N4 C13 C14 C15 . . . . 0.2(4) ?
C13 C14 C15 C16 . . . . -0.2(4) ?
C14 C15 C16 C17 . . . . 0.8(4) ?
C13 N4 C17 C16 . . . . 1.4(4) ?
Cd N4 C17 C16 . . . . 176.40(18) ?
C13 N4 C17 C18 . . . . -179.0(2) ?
Cd N4 C17 C18 . . . . -4.0(3) ?
C15 C16 C17 N4 . . . . -1.4(4) ?
C15 C16 C17 C18 . . . . 179.0(2) ?
C19 N3 C18 C22 . . . . 0.9(4) ?
Cd N3 C18 C22 . . . . -179.6(2) ?
C19 N3 C18 C17 . . . . -179.9(2) ?
Cd N3 C18 C17 . . . . -0.3(3) ?
N4 C17 C18 N3 . . . . 2.9(3) ?
C16 C17 C18 N3 . . . . -177.5(2) ?
N4 C17 C18 C22 . . . . -177.9(2) ?
C16 C17 C18 C22 . . . . 1.7(4) ?
C18 N3 C19 C20 . . . . -1.0(4) ?
Cd N3 C19 C20 . . . . 179.4(2) ?
N3 C19 C20 C21 . . . . 0.4(5) ?
C19 C20 C21 C22 . . . . 0.5(5) ?
C20 C21 C22 C18 . . . . -0.7(5) ?
N3 C18 C22 C21 . . . . 0.0(4) ?
C17 C18 C22 C21 . . . . -179.2(3) ?
